data_7027740
loop_
_publ_author_name
'Batsanov, Andrei S.'
'Begley, Michael J.'
'George, Michael W.'
'Hubberstey, Peter'
'Munakata, Meguma'
'Russell, Claire E.'
'Walton, Paul H.'

_publ_section_title
;
 The role of hydrogen-bonding interactions in stabilising trigonal planar
 copper(I) in Cu(BF4)--pyridazine--nitrile systems&#x200A;&#x2020;
;
_journal_issue 23
_journal_name_full 'Journal of the Chemical Society, Dalton Transactions'
_journal_page_first 4251
_journal_paper_doi 10.1039/a906192d
_journal_year 1999
_chemical_formula_analytical 'C19 H24 B2 Cu2 F8 N8'
_chemical_formula_moiety 'C9.50 H12 B1 Cu1 F4 N4'
_chemical_formula_structural '[{Cu(C2H3N)}2(mu-C5H6N2)3][BF4]2'
_chemical_formula_sum 'C9.5 H12 B Cu F4 N4'
_chemical_formula_weight 332.58
_chemical_name_systematic
;
bis(acetonitrile)tris(mu-2-methylpyridazine)dicopper(I)
;
_space_group_IT_number 15
_symmetry_cell_setting monoclinic
_symmetry_space_group_name_Hall '-C 2yc'
_symmetry_space_group_name_H-M 'C 1 2/c 1'
_atom_sites_solution_hydrogens geom
_atom_sites_solution_primary Patterson
_atom_sites_solution_secondary difmap
_audit_creation_method CRYSTALS
_cell_angle_alpha 90
_cell_angle_beta 114.31(3)
_cell_angle_gamma 90
_cell_formula_units_Z 8
_cell_length_a 25.289(4)
_cell_length_b 8.514(2)
_cell_length_c 14.211(3)
_cell_measurement_reflns_used 12
_cell_measurement_temperature 298(2)
_cell_measurement_theta_max 13.6
_cell_measurement_theta_min 11.0
_cell_volume 2788.5(12)
_computing_molecular_graphics 'CAMERON (Watkin et al, 1996)'
_computing_publication_material 'CRYSTALS Issue 10 (Watkin et al, 1996)'
_computing_structure_refinement
;
Crystals Users Guide (D.J.Watkin et al 1985)
;
_computing_structure_solution
;
Crystals Users Guide (D.J.Watkin et al, 1985)
;
_diffrn_ambient_temperature 298(2)
_diffrn_measurement_device
;
Hilger and Watts Y290 4-circle-diffractometer
;
_diffrn_measurement_method \w-2\q
_diffrn_radiation_monochromator graphite
_diffrn_radiation_source 'fine-focus sealed tube'
_diffrn_radiation_type MoK\a
_diffrn_radiation_wavelength 0.71073
_diffrn_reflns_av_R_equivalents 0.00
_diffrn_reflns_limit_h_max 28
_diffrn_reflns_limit_h_min -30
_diffrn_reflns_limit_k_max 10
_diffrn_reflns_limit_k_min 0
_diffrn_reflns_limit_l_max 16
_diffrn_reflns_limit_l_min 0
_diffrn_reflns_number 2170
_diffrn_reflns_theta_max 25.0
_diffrn_reflns_theta_min 2.5
_diffrn_standards_decay_% 5.0
_diffrn_standards_interval_time 60
_diffrn_standards_number 3
_exptl_absorpt_coefficient_mu 1.605
_exptl_absorpt_correction_type none
_exptl_crystal_colour yellow
_exptl_crystal_density_diffrn 1.584
_exptl_crystal_description needle
_exptl_crystal_F_000 1336
_exptl_crystal_size_max 0.30
_exptl_crystal_size_mid 0.18
_exptl_crystal_size_min 0.08
_refine_diff_density_max 1.79
_refine_diff_density_min -0.65
_refine_ls_extinction_method none
_refine_ls_goodness_of_fit_obs 1.0860
_refine_ls_hydrogen_treatment 'riding model'
_refine_ls_matrix_type full
_refine_ls_number_parameters 195
_refine_ls_number_reflns 1298
_refine_ls_number_restraints 5
_refine_ls_R_factor_obs 0.0828
_refine_ls_shift/esd_max 0.05604
_refine_ls_structure_factor_coef F
_refine_ls_weighting_scheme
;
 Three parameter Chebychev
 W = [weight] * [1-(deltaF/6*sigmaF)**2]**2
 using parameters  3.55       0.788        2.00
;
_refine_ls_wR_factor_obs 0.0933
_reflns_number_observed 1298
_reflns_number_total 2170
_reflns_observed_criterion >2sigma(I)
_cod_data_source_file 906192dsup1.cif
_cod_data_source_block cr3
_cod_depositor_comments
;
The following automatic conversions were performed:

'_symmetry_cell_setting' value 'monoclinic ' changed to 'monoclinic'
according to /home/saulius/struct/CIF-dictionaries/cif_core.dic
dictionary named 'cif_core.dic' version 2.4.2 from 2011-04-26.

Automatic conversion script
Id: cif_fix_values 1891 2012-01-12 08:04:46Z andrius 
;
_cod_original_cell_volume 2789(1)
_cod_original_sg_symbol_H-M 'C 1 2/c 1 '
_cod_original_formula_sum 'C9.50 H12 B1 Cu1 F4 N4'
_cod_database_code 7027740

loop_
_symmetry_equiv_pos_as_xyz
x,y,z
-x,-y,-z
x+1/2,y+1/2,z
-x+1/2,-y+1/2,-z
-x,y,-z+1/2
x,-y,z+1/2
-x+1/2,y+1/2,-z+1/2
x+1/2,-y+1/2,z+1/2

loop_
_atom_site_aniso_label
_atom_site_aniso_U_11
_atom_site_aniso_U_22
_atom_site_aniso_U_33
_atom_site_aniso_U_23
_atom_site_aniso_U_13
_atom_site_aniso_U_12
CU1 0.0669(8) 0.0737(9) 0.0743(9) 0.0048(7) 0.0210(6) 0.0128(7)
N11 0.064(5) 0.050(5) 0.071(5) 0.004(4) 0.030(4) 0.004(4)
N12 0.062(5) 0.056(5) 0.068(5) 0.009(4) 0.025(4) 0.002(4)
C13 0.069(7) 0.076(7) 0.088(7) 0.007(6) 0.044(6) 0.018(5)
C14 0.10(1) 0.079(9) 0.09(1) 0.011(7) 0.057(9) 0.024(7)
C15 0.13(1) 0.061(8) 0.071(8) -0.002(6) 0.054(8) 0.010(7)
C16 0.070(7) 0.068(7) 0.070(7) 0.000(6) 0.025(6) -0.004(6)
C131 0.10(1) 0.14(1) 0.13(1) -0.010(9) 0.065(9) 0.013(8)
N31 0.089(7) 0.102(7) 0.084(7) -0.005(6) 0.026(6) 0.005(6)
C31 0.080(9) 0.14(1) 0.083(8) -0.012(8) 0.021(7) 0.002(8)
C32 0.07(1) 0.38(4) 0.12(2) -0.05(2) 0.01(1) 0.06(2)
F11 0.29(4) 0.31(4) 0.32(3) -0.14(3) 0.21(3) -0.11(3)
F12 0.24(2) 0.16(1) 0.21(2) 0.05(1) 0.13(2) 0.03(1)
F13 0.29(3) 0.18(2) 0.45(4) 0.15(2) 0.26(3) 0.08(2)
F14 0.11(1) 0.38(5) 0.31(3) -0.00(3) -0.05(2) 0.01(2)
F15 0.37(4) 0.23(3) 0.25(3) -0.04(2) 0.05(3) -0.11(3)
F16 0.18(2) 0.11(1) 0.37(4) 0.01(2) -0.10(2) -0.01(1)

loop_
_atom_site_label
_atom_site_fract_x
_atom_site_fract_y
_atom_site_fract_z
_atom_site_U_iso_or_equiv
_atom_site_occupancy
_atom_site_thermal_displace_type
CU1 0.43487(5) 0.0402(2) 0.1836(1) 0.0743 1.0000 Uani
N11 0.4874(3) -0.0818(8) 0.1257(6) 0.0609 1.0000 Uani
N12 0.5452(3) -0.0777(9) 0.1804(6) 0.0626 1.0000 Uani
C13 0.5803(4) -0.153(1) 0.1482(9) 0.0740 1.0000 Uani
C14 0.5572(7) -0.243(1) 0.058(1) 0.0861 1.0000 Uani
C15 0.5009(7) -0.251(1) 0.006(1) 0.0830 1.0000 Uani
C16 0.4656(5) -0.166(1) 0.0387(8) 0.0704 1.0000 Uani
C131 0.6436(5) -0.141(2) 0.213(1) 0.1135 1.0000 Uani
N31 0.3569(5) 0.038(1) 0.0704(8) 0.0950 1.0000 Uani
C31 0.3135(6) 0.030(2) 0.008(1) 0.1056 1.0000 Uani
C32 0.2564(8) 0.012(4) -0.077(2) 0.1988 1.0000 Uani
N21 0.4713(2) 0.2560(9) 0.2269(6) 0.076(2) 1.0000 Uiso
C21 0.4433(6) 0.394(1) 0.206(1) 0.111(4) 1.0000 Uiso
C22 0.4701(2) 0.539(2) 0.227(1) 0.138(6) 1.0000 Uiso
C23 0.3803(7) 0.412(4) 0.160(3) 0.15(1) 0.5000 Uiso
F11 0.359(2) 0.435(4) 0.340(3) 0.2788 0.6700 Uani
F12 0.3326(9) 0.333(2) 0.478(2) 0.1918 0.6700 Uani
F13 0.311(1) 0.555(3) 0.405(3) 0.2738 0.6700 Uani
F14 0.2801(8) 0.405(6) 0.330(2) 0.3112 0.6700 Uani
F15 0.330(2) 0.264(3) 0.347(2) 0.3073 0.6700 Uani
F16 0.379(1) 0.442(2) 0.446(3) 0.2914 0.6700 Uani
B1 0.331(1) 0.410(2) 0.395(2) 0.157(8) 1.0000 Uiso
H14 0.584(4) -0.29(1) 0.044(8) 0.08(3) 1.0000 Uiso
H15 0.488(4) -0.30(1) -0.048(8) 0.07(3) 1.0000 Uiso
H16 0.425(4) -0.175(9) 0.013(6) 0.05(2) 1.0000 Uiso
H321 0.252(6) -0.01(1) -0.13(1) 0.10(4) 1.0000 Uiso
H322 0.239(4) 0.093(9) -0.072(7) 0.04(2) 1.0000 Uiso
H323 0.239(5) 0.00(2) -0.028(9) 0.09(4) 1.0000 Uiso
H1311 0.6550(5) -0.207(2) 0.276(1) 0.0500 1.0000 Uiso
H1312 0.6662(5) -0.173(2) 0.173(1) 0.0500 1.0000 Uiso
H1313 0.6518(5) -0.028(2) 0.234(1) 0.0500 1.0000 Uiso
H21 0.4000(6) 0.391(1) 0.173(1) 0.0500 1.0000 Uiso
H22 0.4481(2) 0.640(2) 0.209(1) 0.0500 0.5000 Uiso
H231 0.3617(7) 0.306(4) 0.146(3) 0.0500 0.5000 Uiso
H232 0.3675(7) 0.473(4) 0.095(3) 0.0500 0.5000 Uiso
H233 0.3687(7) 0.469(4) 0.210(3) 0.0500 0.5000 Uiso

loop_
_atom_type_symbol
_atom_type_scat_dispersion_real
_atom_type_scat_dispersion_imag
_atom_type_scat_Cromer_Mann_a1
_atom_type_scat_Cromer_Mann_b1
_atom_type_scat_Cromer_Mann_a2
_atom_type_scat_Cromer_Mann_b2
_atom_type_scat_Cromer_Mann_a3
_atom_type_scat_Cromer_Mann_b3
_atom_type_scat_Cromer_Mann_a4
_atom_type_scat_Cromer_Mann_b4
_atom_type_scat_Cromer_Mann_c
_atom_type_scat_source
'Cu  ' 0.2630 1.2660 13.3380 3.5828 7.1676 0.2470 5.6158 11.3966 1.6735 64.8126 1.1910 International_Tables_Vol_IV_Table_2.2B
'C   ' 0.0020 0.0020 2.3100 20.8439 1.0200 10.2075 1.5886 0.5687 0.8650 51.6512 0.2156 International_Tables_Vol_IV_Table_2.2B
'N   ' 0.0040 0.0030 12.2126 0.0057 3.1322 9.8933 2.0125 28.9975 1.1663 0.5826 -11.5290 International_Tables_Vol_IV_Table_2.2B
'H   ' 0.0000 0.0000 0.4930 10.5109 0.3229 26.1257 0.1402 3.1424 0.0408 57.7997 0.0030 International_Tables_Vol_IV_Table_2.2B
'B   ' 0.0000 0.0010 2.0545 23.2185 1.3326 1.0210 1.0979 60.3498 0.7068 0.1403 -0.1932 International_Tables_Vol_IV_Table_2.2B
'F   ' 0.0140 0.0100 3.5392 10.2825 2.6412 4.2944 1.5170 0.2615 1.0243 26.1476 0.2776 International_Tables_Vol_IV_Table_2.2B

loop_
_geom_angle_atom_site_label_1
_geom_angle_site_symmetry_1
_geom_angle_atom_site_label_2
_geom_angle_atom_site_label_3
_geom_angle_site_symmetry_3
_geom_angle
_geom_angle_publ_flag
CU1 5_655 CU1 N11 . 63.0(2) yes
CU1 5_655 CU1 N12 5_655 68.4(2) yes
N11 . CU1 N12 5_655 100.2(3) yes
CU1 5_655 CU1 N31 . 166.1(3) yes
N11 . CU1 N31 . 104.9(4) yes
N12 5_655 CU1 N31 . 122.9(4) yes
CU1 5_655 CU1 N21 . 64.8(1) yes
N11 . CU1 N21 . 106.6(3) yes
N12 5_655 CU1 N21 . 104.6(3) yes
N31 . CU1 N21 . 115.6(3) yes
CU1 . N11 N12 . 118.2(6) yes
CU1 . N11 C16 . 122.7(7) yes
N12 . N11 C16 . 119.0(8) yes
CU1 5_655 N12 N11 . 110.2(5) yes
CU1 5_655 N12 C13 . 128.7(7) yes
N11 . N12 C13 . 120.9(8) yes
N12 . C13 C14 . 119.8(10) yes
N12 . C13 C131 . 117.3(10) yes
C14 . C13 C131 . 122.9(10) yes
C13 . C14 C15 . 119.5(12) yes
C14 . C15 C16 . 119.6(13) yes
N11 . C16 C15 . 121.2(12) yes
CU1 . N31 C31 . 176.7(13) yes
N31 . C31 C32 . 177.2(19) yes
CU1 . N21 N21 5_655 114.6(2) yes
CU1 . N21 C21 . 126.4(6) yes
N21 5_655 N21 C21 . 118.8(6) yes
N21 . C21 C22 . 124.8(12) yes
N21 . C21 C23 . 125.0(18) yes
C22 . C21 C23 . 110.2(16) yes
C21 . C22 C22 5_655 116.4(6) yes
F15 . F11 F16 . 86.7(24) yes
F15 . F11 B1 . 56.3(17) yes
F16 . F11 B1 . 51.1(16) yes
F14 . F13 B1 . 48.2(12) yes
F13 . F14 B1 . 54.3(14) yes
F11 . F15 B1 . 47.6(11) yes
F11 . F16 B1 . 58.5(14) yes
F11 . B1 F12 . 144.4(21) yes
F11 . B1 F13 . 104.1(18) yes
F12 . B1 F13 . 102.6(13) yes
F11 . B1 F14 . 103.1(25) yes
F12 . B1 F14 . 105.5(20) yes
F13 . B1 F14 . 77.4(20) yes
F11 . B1 F15 . 76.1(17) yes
F12 . B1 F15 . 89.0(15) yes
F13 . B1 F15 . 155.5(20) yes
F14 . B1 F15 . 78.7(20) yes
F11 . B1 F16 . 70.4(21) yes
F12 . B1 F16 . 84.9(20) yes
F13 . B1 F16 . 93.4(19) yes
F14 . B1 F16 . 167.4(25) yes
F15 . B1 F16 . 109.3(21) yes

loop_
_geom_bond_atom_site_label_1
_geom_bond_atom_site_label_2
_geom_bond_site_symmetry_2
_geom_bond_distance
_geom_bond_publ_flag
CU1 CU1 5_655 3.049(2) yes
CU1 N11 . 2.102(7) yes
CU1 N12 5_655 2.048(8) yes
CU1 N31 . 1.97(1) yes
CU1 N21 . 2.034(8) yes
N11 N12 . 1.34(1) yes
N11 C16 . 1.34(1) yes
N12 C13 . 1.32(1) yes
C13 C14 . 1.40(2) yes
C13 C131 . 1.48(2) yes
C14 C15 . 1.31(2) yes
C15 C16 . 1.37(2) yes
N31 C31 . 1.09(1) yes
C31 C32 . 1.46(2) yes
N21 N21 5_655 1.326(8) yes
N21 C21 . 1.336(8) yes
C21 C22 . 1.384(9) yes
C21 C23 . 1.46(1) yes
C22 C22 5_655 1.38(1) yes
F11 F15 . 1.65(4) yes
F11 F16 . 1.38(4) yes
F11 B1 . 1.25(2) yes
F12 B1 . 1.35(2) yes
F13 F14 . 1.64(4) yes
F13 B1 . 1.36(2) yes
F14 B1 . 1.25(2) yes
F15 B1 . 1.41(3) yes
F16 B1 . 1.14(2) yes
